data_4500436
loop_
_publ_author_name
'Arlin, Jean-Baptiste'
'Florence, Alastair J.'
'Johnston, Andrea'
'Kennedy, Alan R.'
'Miller, Gary J.'
'Patterson, Kirsty'

_publ_section_title
;
 Systematic Data Set for Structure&#x2212;Property Investigations:
 Solubility and Solid-State Structure of Alkaline Earth Metal Salts of
 Benzoates
;
_journal_issue 4
_journal_name_full 'Crystal Growth &amp; Design'
_journal_page_first 1318
_journal_paper_doi 10.1021/cg101547r
_journal_volume 11
_journal_year 2011
_chemical_formula_sum 'C14 H12 O5 Sr'
_chemical_formula_weight 347.86
_chemical_name_systematic
;
 ?
;
_space_group_IT_number 4
_symmetry_cell_setting monoclinic
_symmetry_space_group_name_Hall 'P 2yb'
_symmetry_space_group_name_H-M 'P 1 21 1'
_atom_sites_solution_hydrogens geom
_atom_sites_solution_primary direct
_atom_sites_solution_secondary difmap
_audit_creation_method SHELXL-97
_cell_angle_alpha 90.00
_cell_angle_beta 99.998(2)
_cell_angle_gamma 90.00
_cell_formula_units_Z 4
_cell_length_a 11.8003(4)
_cell_length_b 7.1674(2)
_cell_length_c 15.7364(5)
_cell_measurement_reflns_used 3239
_cell_measurement_temperature 123(2)
_cell_measurement_theta_max 27.48
_cell_measurement_theta_min 1.00
_cell_volume 1310.73(7)
_computing_structure_refinement 'SHELXL-97 (Sheldrick, 1997)'
_diffrn_ambient_temperature 123(2)
_diffrn_measured_fraction_theta_full 0.996
_diffrn_measured_fraction_theta_max 0.991
_diffrn_measurement_device_type 'Nonius Kappa CCD'
_diffrn_measurement_method 'phi and omega scans'
_diffrn_radiation_monochromator graphite
_diffrn_radiation_source 'fine-focus sealed tube'
_diffrn_radiation_type MoK\a
_diffrn_radiation_wavelength 0.71073
_diffrn_reflns_av_R_equivalents 0.0749
_diffrn_reflns_av_sigmaI/netI 0.0795
_diffrn_reflns_limit_h_max 15
_diffrn_reflns_limit_h_min -15
_diffrn_reflns_limit_k_max 9
_diffrn_reflns_limit_k_min -9
_diffrn_reflns_limit_l_max 20
_diffrn_reflns_limit_l_min -20
_diffrn_reflns_number 29207
_diffrn_reflns_theta_full 25.00
_diffrn_reflns_theta_max 27.58
_diffrn_reflns_theta_min 3.40
_diffrn_standards_decay_% 0
_exptl_absorpt_coefficient_mu 4.129
_exptl_absorpt_correction_T_max 1.0000
_exptl_absorpt_correction_T_min 0.7173
_exptl_absorpt_correction_type multi-scan
_exptl_absorpt_process_details SADABS
_exptl_crystal_colour colourless
_exptl_crystal_density_diffrn 1.763
_exptl_crystal_density_method 'not measured'
_exptl_crystal_description plate
_exptl_crystal_F_000 696
_exptl_crystal_size_max 0.18
_exptl_crystal_size_mid 0.14
_exptl_crystal_size_min 0.01
_refine_diff_density_max 4.378
_refine_diff_density_min -0.957
_refine_diff_density_rms 0.187
_refine_ls_abs_structure_details 'Flack H D (1983), Acta Cryst. A39, 876-881'
_refine_ls_abs_structure_Flack 0.114(12)
_refine_ls_extinction_method none
_refine_ls_goodness_of_fit_ref 1.007
_refine_ls_hydrogen_treatment mixed
_refine_ls_matrix_type full
_refine_ls_number_parameters 374
_refine_ls_number_reflns 5938
_refine_ls_number_restraints 277
_refine_ls_restrained_S_all 0.989
_refine_ls_R_factor_all 0.0856
_refine_ls_R_factor_gt 0.0582
_refine_ls_shift/su_max 0.000
_refine_ls_shift/su_mean 0.000
_refine_ls_structure_factor_coef Fsqd
_refine_ls_weighting_details 'calc w=1/[\s^2^(Fo^2^)+(0.0886P)^2^+0.0000P] where P=(Fo^2^+2Fc^2^)/3'
_refine_ls_weighting_scheme calc
_refine_ls_wR_factor_gt 0.1248
_refine_ls_wR_factor_ref 0.1375
_reflns_number_gt 4499
_reflns_number_total 5938
_reflns_threshold_expression I>2\s(I)
_cod_data_source_file cg101547r_si_001.cif
_cod_data_source_block srben
_cod_original_sg_symbol_H-M P21
_cod_database_code 4500436

loop_
_symmetry_equiv_pos_as_xyz
'x, y, z'
'-x, y+1/2, -z'

loop_
_atom_site_label
_atom_site_type_symbol
_atom_site_fract_x
_atom_site_fract_y
_atom_site_fract_z
_atom_site_U_iso_or_equiv
_atom_site_adp_type
_atom_site_occupancy
_atom_site_symmetry_multiplicity
_atom_site_calc_flag
_atom_site_refinement_flags
Sr1 Sr 0.44005(4) 0.33800(10) 0.01690(3) 0.00924(14) Uani 1 1 d U
Sr2 Sr -0.06841(4) 0.33504(10) -0.01731(3) 0.00939(14) Uani 1 1 d U
O1 O 0.2699(3) 0.3225(8) 0.0946(2) 0.0138(9) Uani 1 1 d U
O2 O 0.1047(3) 0.1647(6) 0.0804(3) 0.0127(10) Uani 1 1 d U
O1W O 0.3576(4) 0.0065(7) -0.0352(3) 0.0145(10) Uani 1 1 d DU
H1W H 0.293(3) 0.005(11) -0.072(3) 0.022 Uiso 1 1 d D
H2W H 0.331(5) -0.011(12) 0.013(2) 0.022 Uiso 1 1 d D
O3 O 0.2744(3) 0.8240(8) 0.0981(2) 0.0152(9) Uani 1 1 d U
O2W O 0.1253(3) 0.5044(6) -0.0357(3) 0.0134(10) Uani 1 1 d DU
H3W H 0.171(4) 0.487(12) 0.0138(18) 0.020 Uiso 1 1 d D
H4W H 0.175(4) 0.496(11) -0.071(3) 0.020 Uiso 1 1 d D
O4 O 0.4327(4) 0.6663(6) 0.0807(3) 0.0141(10) Uani 1 1 d U
O5 O 0.4562(4) 0.5878(6) -0.1105(3) 0.0149(10) Uani 1 1 d U
O6 O 0.2987(4) 0.4164(7) -0.1225(3) 0.0172(10) Uani 1 1 d U
O7 O 0.0066(4) 0.5837(7) 0.1100(3) 0.0178(11) Uani 1 1 d U
O8 O -0.1454(4) 0.4122(6) 0.1240(3) 0.0168(10) Uani 1 1 d U
C1 C 0.1891(5) 0.2444(9) 0.1266(4) 0.0111(12) Uani 1 1 d U
C2 C 0.1925(5) 0.2527(9) 0.2208(4) 0.0121(12) Uani 1 1 d U
C3 C 0.1030(5) 0.1796(9) 0.2586(4) 0.0109(12) Uani 1 1 d U
H3 H 0.0397 0.1209 0.2230 0.013 Uiso 1 1 calc R
C4 C 0.1048(6) 0.1911(10) 0.3469(5) 0.0184(14) Uani 1 1 d U
H4 H 0.0437 0.1399 0.3716 0.022 Uiso 1 1 calc R
C5 C 0.1969(6) 0.2783(10) 0.3989(5) 0.0224(16) Uani 1 1 d U
H5 H 0.1989 0.2865 0.4594 0.027 Uiso 1 1 calc R
C6 C 0.2854(5) 0.3528(13) 0.3629(4) 0.0202(14) Uani 1 1 d U
H6 H 0.3477 0.4131 0.3988 0.024 Uiso 1 1 calc R
C7 C 0.2844(5) 0.3407(13) 0.2754(4) 0.0165(11) Uani 1 1 d U
H7 H 0.3461 0.3921 0.2516 0.020 Uiso 1 1 calc R
C8 C 0.3693(5) 0.7455(9) 0.1280(4) 0.0126(13) Uani 1 1 d U
C9 C 0.4143(5) 0.7530(10) 0.2232(4) 0.0140(14) Uani 1 1 d U
C10 C 0.5208(6) 0.6760(10) 0.2574(4) 0.0168(15) Uani 1 1 d U
H10 H 0.5648 0.6160 0.2202 0.020 Uiso 1 1 calc R
C11 C 0.5632(6) 0.6859(10) 0.3450(5) 0.0203(16) Uani 1 1 d U
H11 H 0.6361 0.6340 0.3680 0.024 Uiso 1 1 calc R
C12 C 0.4966(6) 0.7740(10) 0.3995(5) 0.0242(17) Uani 1 1 d U
H12 H 0.5247 0.7802 0.4598 0.029 Uiso 1 1 calc R
C13 C 0.3904(5) 0.8520(13) 0.3662(4) 0.0220(15) Uani 1 1 d U
H13 H 0.3465 0.9130 0.4032 0.026 Uiso 1 1 calc R
C14 C 0.3491(5) 0.8398(13) 0.2781(4) 0.0165(12) Uani 1 1 d U
H14 H 0.2759 0.8909 0.2550 0.020 Uiso 1 1 calc R
C15 C 0.3637(5) 0.5249(9) -0.1544(4) 0.0132(14) Uani 1 1 d U
C16 C 0.3339(5) 0.5746(9) -0.2484(4) 0.0127(13) Uani 1 1 d U
C17 C 0.4115(5) 0.6774(9) -0.2870(4) 0.0138(14) Uani 1 1 d U
H17 H 0.4804 0.7233 -0.2530 0.017 Uiso 1 1 calc R
C18 C 0.3883(6) 0.7126(10) -0.3746(5) 0.0203(16) Uani 1 1 d U
H18 H 0.4419 0.7811 -0.4010 0.024 Uiso 1 1 calc R
C19 C 0.2867(6) 0.6480(10) -0.4245(5) 0.0200(15) Uani 1 1 d U
H19 H 0.2707 0.6730 -0.4847 0.024 Uiso 1 1 calc R
C20 C 0.2088(6) 0.5473(10) -0.3862(5) 0.0216(16) Uani 1 1 d U
H20 H 0.1390 0.5044 -0.4199 0.026 Uiso 1 1 calc R
C21 C 0.2331(6) 0.5093(10) -0.2983(4) 0.0171(15) Uani 1 1 d U
H21 H 0.1804 0.4383 -0.2722 0.021 Uiso 1 1 calc R
C22 C -0.0650(5) 0.5211(9) 0.1545(4) 0.0113(13) Uani 1 1 d U
C23 C -0.0498(5) 0.5739(9) 0.2485(4) 0.0133(13) Uani 1 1 d U
C24 C -0.1268(5) 0.5091(10) 0.2994(4) 0.0162(13) Uani 1 1 d U
H24 H -0.1910 0.4359 0.2743 0.019 Uiso 1 1 calc R
C25 C -0.1098(6) 0.5512(10) 0.3871(5) 0.0197(14) Uani 1 1 d U
H25 H -0.1619 0.5057 0.4220 0.024 Uiso 1 1 calc R
C26 C -0.0157(6) 0.6609(10) 0.4237(5) 0.0197(14) Uani 1 1 d U
H26 H -0.0047 0.6938 0.4830 0.024 Uiso 1 1 calc R
C27 C 0.0618(6) 0.7213(10) 0.3720(5) 0.0184(15) Uani 1 1 d U
H27 H 0.1274 0.7916 0.3971 0.022 Uiso 1 1 calc R
C28 C 0.0451(5) 0.6810(9) 0.2851(4) 0.0133(13) Uani 1 1 d U
H28 H 0.0976 0.7256 0.2504 0.016 Uiso 1 1 calc R

loop_
_atom_site_aniso_label
_atom_site_aniso_U_11
_atom_site_aniso_U_22
_atom_site_aniso_U_33
_atom_site_aniso_U_23
_atom_site_aniso_U_13
_atom_site_aniso_U_12
Sr1 0.0082(2) 0.0066(2) 0.0132(3) 0.0001(4) 0.00245(18) 0.0000(4)
Sr2 0.0077(2) 0.0066(2) 0.0139(3) 0.0001(4) 0.00209(18) -0.0001(4)
O1 0.0090(17) 0.017(2) 0.0153(19) 0.005(2) 0.0028(14) 0.000(2)
O2 0.009(2) 0.015(2) 0.013(2) -0.0053(19) -0.0014(16) 0.0024(17)
O1W 0.009(2) 0.016(2) 0.018(2) 0.001(2) 0.0023(17) -0.0017(18)
O3 0.0119(17) 0.017(2) 0.015(2) 0.003(3) -0.0005(14) 0.001(2)
O2W 0.009(2) 0.015(2) 0.017(2) 0.0019(19) 0.0034(17) 0.0047(18)
O4 0.014(2) 0.016(2) 0.015(2) 0.0013(19) 0.0078(17) -0.0009(18)
O5 0.011(2) 0.015(2) 0.017(2) -0.0008(19) -0.0004(18) -0.0025(17)
O6 0.016(2) 0.018(2) 0.018(2) 0.0002(19) 0.0045(18) -0.0042(18)
O7 0.015(2) 0.019(2) 0.020(2) 0.001(2) 0.0054(19) -0.0017(18)
O8 0.014(2) 0.019(2) 0.017(2) -0.0023(19) 0.0026(18) -0.0013(18)
C1 0.008(3) 0.009(3) 0.016(3) 0.000(2) 0.002(2) 0.004(2)
C2 0.010(3) 0.010(2) 0.016(3) 0.000(2) 0.000(2) 0.002(2)
C3 0.010(3) 0.006(3) 0.016(3) 0.003(2) 0.002(2) 0.003(2)
C4 0.023(3) 0.017(3) 0.017(3) 0.002(3) 0.009(2) 0.001(2)
C5 0.028(3) 0.024(3) 0.016(3) 0.000(2) 0.007(2) 0.000(2)
C6 0.023(3) 0.018(3) 0.019(2) -0.001(3) 0.000(2) -0.001(3)
C7 0.017(2) 0.015(2) 0.018(2) 0.004(3) 0.0028(19) -0.005(3)
C8 0.013(3) 0.008(3) 0.016(3) 0.001(2) 0.002(2) -0.005(2)
C9 0.012(3) 0.012(3) 0.018(3) 0.001(3) 0.004(2) 0.000(2)
C10 0.018(3) 0.014(3) 0.018(3) 0.006(3) 0.003(2) 0.002(2)
C11 0.021(3) 0.015(3) 0.024(3) 0.004(3) 0.003(3) 0.001(2)
C12 0.026(3) 0.027(3) 0.018(3) 0.001(3) 0.000(3) -0.008(3)
C13 0.028(3) 0.019(3) 0.022(3) -0.004(3) 0.011(2) -0.003(3)
C14 0.017(2) 0.016(2) 0.017(3) 0.004(4) 0.004(2) -0.001(3)
C15 0.013(3) 0.013(3) 0.014(3) -0.001(2) 0.003(2) 0.002(2)
C16 0.011(3) 0.012(3) 0.016(3) 0.002(2) 0.003(2) 0.004(2)
C17 0.013(3) 0.013(3) 0.016(3) 0.000(3) 0.002(2) -0.003(2)
C18 0.023(3) 0.020(3) 0.020(3) 0.000(3) 0.008(3) 0.000(2)
C19 0.024(3) 0.021(3) 0.014(3) 0.006(3) 0.003(2) 0.002(3)
C20 0.023(3) 0.020(3) 0.021(3) -0.003(3) 0.002(3) 0.003(3)
C21 0.020(3) 0.014(3) 0.018(3) 0.001(3) 0.006(2) 0.002(2)
C22 0.010(3) 0.012(3) 0.012(3) -0.001(2) 0.004(2) 0.005(2)
C23 0.013(3) 0.015(3) 0.012(3) -0.002(2) 0.002(2) 0.004(2)
C24 0.016(3) 0.016(3) 0.016(3) 0.001(2) 0.002(2) 0.001(2)
C25 0.020(3) 0.022(3) 0.017(3) 0.005(3) 0.005(2) 0.002(2)
C26 0.024(3) 0.021(3) 0.014(3) 0.000(3) 0.003(2) 0.004(2)
C27 0.016(3) 0.019(3) 0.016(3) 0.001(2) -0.008(2) -0.006(2)
C28 0.014(3) 0.009(3) 0.018(3) 0.001(2) 0.004(2) 0.001(2)

loop_
_atom_type_symbol
_atom_type_description
_atom_type_scat_dispersion_real
_atom_type_scat_dispersion_imag
_atom_type_scat_source
Sr Sr -1.5307 3.2498 'International Tables Vol C Tables 4.2.6.8 and 6.1.1.4'
O O 0.0106 0.0060 'International Tables Vol C Tables 4.2.6.8 and 6.1.1.4'
C C 0.0033 0.0016 'International Tables Vol C Tables 4.2.6.8 and 6.1.1.4'
H H 0.0000 0.0000 'International Tables Vol C Tables 4.2.6.8 and 6.1.1.4'

loop_
_geom_angle_atom_site_label_1
_geom_angle_atom_site_label_2
_geom_angle_atom_site_label_3
_geom_angle
_geom_angle_site_symmetry_1
_geom_angle_site_symmetry_3
O5 Sr1 O1 91.86(15) 2_645 .
O5 Sr1 O4 118.26(15) 2_645 .
O1 Sr1 O4 76.54(16) . .
O5 Sr1 O6 146.70(15) 2_645 .
O1 Sr1 O6 88.31(13) . .
O4 Sr1 O6 94.14(15) . .
O5 Sr1 O4 74.80(15) 2_645 2_645
O1 Sr1 O4 147.47(17) . 2_645
O4 Sr1 O4 135.94(12) . 2_645
O6 Sr1 O4 87.46(14) . 2_645
O5 Sr1 O1W 69.78(14) 2_645 .
O1 Sr1 O1W 80.23(16) . .
O4 Sr1 O1W 155.52(13) . .
O6 Sr1 O1W 77.47(15) . .
O4 Sr1 O1W 67.37(14) 2_645 .
O5 Sr1 O1W 85.59(14) 2_645 2_655
O1 Sr1 O1W 138.13(15) . 2_655
O4 Sr1 O1W 68.29(14) . 2_655
O6 Sr1 O1W 115.56(14) . 2_655
O4 Sr1 O1W 71.43(14) 2_645 2_655
O1W Sr1 O1W 136.09(12) . 2_655
O5 Sr1 O5 144.72(5) 2_645 .
O1 Sr1 O5 123.28(15) . .
O4 Sr1 O5 72.32(14) . .
O6 Sr1 O5 49.19(13) . .
O4 Sr1 O5 75.97(14) 2_645 .
O1W Sr1 O5 115.60(14) . .
O1W Sr1 O5 66.57(14) 2_655 .
O5 Sr1 C15 152.57(17) 2_645 .
O1 Sr1 C15 108.29(15) . .
O4 Sr1 C15 85.24(17) . .
O6 Sr1 C15 24.50(15) . .
O4 Sr1 C15 78.32(15) 2_645 .
O1W Sr1 C15 94.90(16) . .
O1W Sr1 C15 91.06(16) 2_655 .
O5 Sr1 C15 24.98(15) . .
O7 Sr2 O3 92.08(15) 2_545 2_545
O7 Sr2 O2 118.83(15) 2_545 2
O3 Sr2 O2 75.80(16) 2_545 2
O7 Sr2 O8 146.12(15) 2_545 .
O3 Sr2 O8 89.34(13) 2_545 .
O2 Sr2 O8 94.32(15) 2 .
O7 Sr2 O2 74.46(14) 2_545 .
O3 Sr2 O2 148.78(17) 2_545 .
O2 Sr2 O2 135.40(12) 2 .
O8 Sr2 O2 87.13(14) . .
O7 Sr2 O2W 69.73(15) 2_545 2_545
O3 Sr2 O2W 81.75(16) 2_545 2_545
O2 Sr2 O2W 156.04(13) 2 2_545
O8 Sr2 O2W 77.00(14) . 2_545
O2 Sr2 O2W 67.23(14) . 2_545
O7 Sr2 O2W 85.54(14) 2_545 .
O3 Sr2 O2W 136.75(15) 2_545 .
O2 Sr2 O2W 67.99(13) 2 .
O8 Sr2 O2W 115.58(14) . .
O2 Sr2 O2W 71.32(14) . .
O2W Sr2 O2W 135.92(12) 2_545 .
O7 Sr2 O7 144.29(5) 2_545 .
O3 Sr2 O7 123.44(15) 2_545 .
O2 Sr2 O7 72.09(14) 2 .
O8 Sr2 O7 49.24(13) . .
O2 Sr2 O7 75.68(14) . .
O2W Sr2 O7 115.15(14) 2_545 .
O2W Sr2 O7 66.56(14) . .
O7 Sr2 C22 151.91(16) 2_545 .
O3 Sr2 C22 109.01(15) 2_545 .
O2 Sr2 C22 85.12(17) 2 .
O8 Sr2 C22 24.56(15) . .
O2 Sr2 C22 78.03(15) . .
O2W Sr2 C22 94.51(16) 2_545 .
O2W Sr2 C22 91.02(16) . .
O7 Sr2 C22 24.95(15) . .
O7 Sr2 Sr2 125.64(11) 2_545 2
O3 Sr2 Sr2 115.59(14) 2_545 2
O2 Sr2 Sr2 41.57(9) 2 2
O8 Sr2 Sr2 83.32(10) . 2
O2 Sr2 Sr2 94.79(10) . 2
O2W Sr2 Sr2 153.71(10) 2_545 2
O2W Sr2 Sr2 41.87(10) . 2
O7 Sr2 Sr2 39.18(10) . 2
C22 Sr2 Sr2 61.96(13) . 2
O7 Sr2 Sr2 43.16(11) 2_545 2_545
O3 Sr2 Sr2 112.04(14) 2_545 2_545
O2 Sr2 Sr2 158.27(10) 2 2_545
O8 Sr2 Sr2 105.74(10) . 2_545
O2 Sr2 Sr2 40.36(10) . 2_545
O2W Sr2 Sr2 42.07(9) 2_545 2_545
O2W Sr2 Sr2 95.26(10) . 2_545
O7 Sr2 Sr2 115.04(10) . 2_545
C22 Sr2 Sr2 109.79(12) . 2_545
Sr2 Sr2 Sr2 131.57(2) 2 2_545
C1 O1 Sr1 156.4(5) . .
C1 O2 Sr2 134.4(4) . 2_545
C1 O2 Sr2 125.5(4) . .
Sr2 O2 Sr2 98.06(14) 2_545 .
Sr1 O1W Sr1 95.75(14) . 2_645
Sr1 O1W H1W 117(5) . .
Sr1 O1W H1W 137(5) 2_645 .
Sr1 O1W H2W 92(6) . .
Sr1 O1W H2W 107(5) 2_645 .
H1W O1W H2W 100(2) . .
C8 O3 Sr2 154.9(5) . 2
Sr2 O2W Sr2 96.06(14) 2 .
Sr2 O2W H3W 90(5) 2 .
Sr2 O2W H3W 105(5) . .
Sr2 O2W H4W 120(5) 2 .
Sr2 O2W H4W 136(5) . .
H3W O2W H4W 100(2) . .
C8 O4 Sr1 134.4(4) . .
C8 O4 Sr1 125.7(4) . 2_655
Sr1 O4 Sr1 97.99(15) . 2_655
C15 O5 Sr1 149.6(4) . 2_655
C15 O5 Sr1 90.2(4) . .
Sr1 O5 Sr1 97.33(16) 2_655 .
C15 O6 Sr1 97.2(4) . .
C22 O7 Sr2 149.8(4) . 2
C22 O7 Sr2 90.7(4) . .
Sr2 O7 Sr2 97.66(16) 2 .
C22 O8 Sr2 96.1(4) . .
O2 C1 O1 122.5(6) . .
O2 C1 C2 118.5(6) . .
O1 C1 C2 119.0(5) . .
C3 C2 C7 117.8(6) . .
C3 C2 C1 121.3(6) . .
C7 C2 C1 120.9(5) . .
C4 C3 C2 121.3(6) . .
C4 C3 H3 119.3 . .
C2 C3 H3 119.3 . .
C3 C4 C5 119.4(6) . .
C3 C4 H4 120.3 . .
C5 C4 H4 120.3 . .
C6 C5 C4 120.2(7) . .
C6 C5 H5 119.9 . .
C4 C5 H5 119.9 . .
C7 C6 C5 120.6(7) . .
C7 C6 H6 119.7 . .
C5 C6 H6 119.7 . .
C6 C7 C2 120.7(6) . .
C6 C7 H7 119.7 . .
C2 C7 H7 119.7 . .
O3 C8 O4 123.4(6) . .
O3 C8 C9 119.4(6) . .
O4 C8 C9 117.2(6) . .
C10 C9 C14 119.6(6) . .
C10 C9 C8 120.7(6) . .
C14 C9 C8 119.7(6) . .
C11 C10 C9 120.7(7) . .
C11 C10 H10 119.6 . .
C9 C10 H10 119.6 . .
C10 C11 C12 119.0(7) . .
C10 C11 H11 120.5 . .
C12 C11 H11 120.5 . .
C13 C12 C11 120.8(7) . .
C13 C12 H12 119.6 . .
C11 C12 H12 119.6 . .
C12 C13 C14 119.2(7) . .
C12 C13 H13 120.4 . .
C14 C13 H13 120.4 . .
C13 C14 C9 120.6(6) . .
C13 C14 H14 119.7 . .
C9 C14 H14 119.7 . .
O6 C15 O5 121.9(6) . .
O6 C15 C16 119.1(6) . .
O5 C15 C16 118.9(6) . .
O6 C15 Sr1 58.3(3) . .
O5 C15 Sr1 64.8(3) . .
C16 C15 Sr1 166.3(5) . .
C21 C16 C17 119.7(6) . .
C21 C16 C15 120.5(6) . .
C17 C16 C15 119.7(6) . .
C18 C17 C16 120.0(6) . .
C18 C17 H17 120.0 . .
C16 C17 H17 120.0 . .
C17 C18 C19 120.2(6) . .
C17 C18 H18 119.9 . .
C19 C18 H18 119.9 . .
C20 C19 C18 120.0(7) . .
C20 C19 H19 120.0 . .
C18 C19 H19 120.0 . .
C19 C20 C21 119.8(7) . .
C19 C20 H20 120.1 . .
C21 C20 H20 120.1 . .
C16 C21 C20 120.4(6) . .
C16 C21 H21 119.8 . .
C20 C21 H21 119.8 . .
O8 C22 O7 122.6(6) . .
O8 C22 C23 118.9(6) . .
O7 C22 C23 118.4(6) . .
O8 C22 Sr2 59.4(3) . .
O7 C22 Sr2 64.3(3) . .
C23 C22 Sr2 166.9(4) . .
C24 C23 C28 120.2(6) . .
C24 C23 C22 120.2(6) . .
C28 C23 C22 119.5(6) . .
C23 C24 C25 120.2(6) . .
C23 C24 H24 119.9 . .
C25 C24 H24 119.9 . .
C24 C25 C26 119.7(6) . .
C24 C25 H25 120.1 . .
C26 C25 H25 120.1 . .
C27 C26 C25 119.2(7) . .
C27 C26 H26 120.4 . .
C25 C26 H26 120.4 . .
C28 C27 C26 121.2(6) . .
C28 C27 H27 119.4 . .
C26 C27 H27 119.4 . .
C27 C28 C23 119.4(6) . .
C27 C28 H28 120.3 . .
C23 C28 H28 120.3 . .

loop_
_geom_bond_atom_site_label_1
_geom_bond_atom_site_label_2
_geom_bond_distance
_geom_bond_site_symmetry_2
Sr1 O5 2.502(5) 2_645
Sr1 O1 2.528(4) .
Sr1 O4 2.565(5) .
Sr1 O6 2.577(5) .
Sr1 O4 2.633(4) 2_645
Sr1 O1W 2.643(5) .
Sr1 O1W 2.646(4) 2_655
Sr1 O5 2.719(5) .
Sr1 C15 3.005(7) .
Sr2 O7 2.505(5) 2_545
Sr2 O3 2.541(4) 2_545
Sr2 O2 2.570(4) 2
Sr2 O8 2.604(5) .
Sr2 O2 2.634(4) .
Sr2 O2W 2.637(5) 2_545
Sr2 O2W 2.648(4) .
Sr2 O7 2.712(5) .
Sr2 C22 3.009(6) .
Sr2 Sr2 3.9295(4) 2
Sr2 Sr2 3.9295(4) 2_545
O1 C1 1.282(7) .
O2 C1 1.263(7) .
O2 Sr2 2.570(4) 2_545
O1W Sr1 2.646(4) 2_645
O1W H1W 0.876(10) .
O1W H2W 0.879(10) .
O3 C8 1.269(8) .
O3 Sr2 2.541(4) 2
O2W Sr2 2.637(5) 2
O2W H3W 0.878(10) .
O2W H4W 0.877(10) .
O4 C8 1.276(8) .
O4 Sr1 2.633(4) 2_655
O5 C15 1.269(8) .
O5 Sr1 2.502(5) 2_655
O6 C15 1.256(8) .
O7 C22 1.269(7) .
O7 Sr2 2.505(5) 2
O8 C22 1.258(8) .
C1 C2 1.478(9) .
C2 C3 1.401(9) .
C2 C7 1.410(9) .
C3 C4 1.389(10) .
C3 H3 0.9500 .
C4 C5 1.389(10) .
C4 H4 0.9500 .
C5 C6 1.379(9) .
C5 H5 0.9500 .
C6 C7 1.377(8) .
C6 H6 0.9500 .
C7 H7 0.9500 .
C8 C9 1.500(10) .
C9 C10 1.392(9) .
C9 C14 1.399(9) .
C10 C11 1.384(10) .
C10 H10 0.9500 .
C11 C12 1.409(10) .
C11 H11 0.9500 .
C12 C13 1.390(10) .
C12 H12 0.9500 .
C13 C14 1.390(9) .
C13 H13 0.9500 .
C14 H14 0.9500 .
C15 C16 1.502(9) .
C16 C21 1.388(9) .
C16 C17 1.394(9) .
C17 C18 1.382(10) .
C17 H17 0.9500 .
C18 C19 1.394(10) .
C18 H18 0.9500 .
C19 C20 1.386(9) .
C19 H19 0.9500 .
C20 C21 1.390(10) .
C20 H20 0.9500 .
C21 H21 0.9500 .
C22 C23 1.506(9) .
C23 C24 1.391(9) .
C23 C28 1.397(9) .
C24 C25 1.393(10) .
C24 H24 0.9500 .
C25 C26 1.401(10) .
C25 H25 0.9500 .
C26 C27 1.395(10) .
C26 H26 0.9500 .
C27 C28 1.378(10) .
C27 H27 0.9500 .
C28 H28 0.9500 .

loop_
_geom_torsion_atom_site_label_1
_geom_torsion_atom_site_label_2
_geom_torsion_atom_site_label_3
_geom_torsion_atom_site_label_4
_geom_torsion
_geom_torsion_site_symmetry_1
_geom_torsion_site_symmetry_4
O5 Sr1 O1 C1 -50.7(10) 2_645 .
O4 Sr1 O1 C1 -169.4(10) . .
O6 Sr1 O1 C1 96.0(10) . .
O4 Sr1 O1 C1 13.4(11) 2_645 .
O1W Sr1 O1 C1 18.4(10) . .
O1W Sr1 O1 C1 -136.2(9) 2_655 .
O5 Sr1 O1 C1 132.7(10) . .
C15 Sr1 O1 C1 110.4(10) . .
Sr1 Sr1 O1 C1 177.5(9) 2_655 .
Sr1 Sr1 O1 C1 -10.8(10) 2_645 .
O7 Sr2 O2 C1 133.1(5) 2_545 .
O3 Sr2 O2 C1 -159.7(4) 2_545 .
O2 Sr2 O2 C1 17.6(5) 2 .
O8 Sr2 O2 C1 -75.7(5) . .
O2W Sr2 O2 C1 -152.8(5) 2_545 .
O2W Sr2 O2 C1 42.6(5) . .
O7 Sr2 O2 C1 -27.1(5) . .
C22 Sr2 O2 C1 -52.6(5) . .
Sr2 Sr2 O2 C1 7.4(5) 2 .
Sr2 Sr2 O2 C1 165.7(6) 2_545 .
O7 Sr2 O2 Sr2 -32.67(14) 2_545 2_545
O3 Sr2 O2 Sr2 34.6(3) 2_545 2_545
O2 Sr2 O2 Sr2 -148.18(18) 2 2_545
O8 Sr2 O2 Sr2 118.58(15) . 2_545
O2W Sr2 O2 Sr2 41.48(14) 2_545 2_545
O2W Sr2 O2 Sr2 -123.17(17) . 2_545
O7 Sr2 O2 Sr2 167.13(16) . 2_545
C22 Sr2 O2 Sr2 141.62(17) . 2_545
Sr2 Sr2 O2 Sr2 -158.38(11) 2 2_545
O5 Sr1 O1W Sr1 -41.73(14) 2_645 2_645
O1 Sr1 O1W Sr1 -137.38(16) . 2_645
O4 Sr1 O1W Sr1 -155.9(3) . 2_645
O6 Sr1 O1W Sr1 132.18(16) . 2_645
O4 Sr1 O1W Sr1 39.69(13) 2_645 2_645
O1W Sr1 O1W Sr1 18.21(14) 2_655 2_645
O5 Sr1 O1W Sr1 100.28(16) . 2_645
C15 Sr1 O1W Sr1 114.86(16) . 2_645
Sr1 Sr1 O1W Sr1 90.2(2) 2_655 2_645
O7 Sr2 O2W Sr2 164.31(17) 2_545 2
O3 Sr2 O2W Sr2 76.0(2) 2_545 2
O2 Sr2 O2W Sr2 40.72(14) 2 2
O8 Sr2 O2W Sr2 -43.34(19) . 2
O2 Sr2 O2W Sr2 -120.61(17) . 2
O2W Sr2 O2W Sr2 -141.15(19) 2_545 2
O7 Sr2 O2W Sr2 -38.54(14) . 2
C22 Sr2 O2W Sr2 -43.60(17) . 2
Sr2 Sr2 O2W Sr2 -153.59(11) 2_545 2
O5 Sr1 O4 C8 -82.8(6) 2_645 .
O1 Sr1 O4 C8 2.0(6) . .
O6 Sr1 O4 C8 89.3(6) . .
O4 Sr1 O4 C8 179.9(6) 2_645 .
O1W Sr1 O4 C8 20.7(8) . .
O1W Sr1 O4 C8 -154.8(6) 2_655 .
O5 Sr1 O4 C8 134.0(6) . .
C15 Sr1 O4 C8 112.1(6) . .
Sr1 Sr1 O4 C8 164.1(7) 2_655 .
Sr1 Sr1 O4 C8 -111.6(6) 2_645 .
O5 Sr1 O4 Sr1 113.11(16) 2_645 2_655
O1 Sr1 O4 Sr1 -162.10(17) . 2_655
O6 Sr1 O4 Sr1 -74.84(15) . 2_655
O4 Sr1 O4 Sr1 15.79(13) 2_645 2_655
O1W Sr1 O4 Sr1 -143.4(3) . 2_655
O1W Sr1 O4 Sr1 41.05(14) 2_655 2_655
O5 Sr1 O4 Sr1 -30.15(12) . 2_655
C15 Sr1 O4 Sr1 -52.00(16) . 2_655
Sr1 Sr1 O4 Sr1 84.3(3) 2_645 2_655
O5 Sr1 O5 C15 127.2(3) 2_645 .
O1 Sr1 O5 C15 -58.7(4) . .
O4 Sr1 O5 C15 -118.6(4) . .
O6 Sr1 O5 C15 -6.5(3) . .
O4 Sr1 O5 C15 92.4(4) 2_645 .
O1W Sr1 O5 C15 36.5(4) . .
O1W Sr1 O5 C15 168.0(4) 2_655 .
Sr1 Sr1 O5 C15 -150.4(4) 2_655 .
Sr1 Sr1 O5 C15 83.4(4) 2_645 .
O5 Sr1 O5 Sr1 -82.3(3) 2_645 2_655
O1 Sr1 O5 Sr1 91.75(18) . 2_655
O4 Sr1 O5 Sr1 31.85(13) . 2_655
O6 Sr1 O5 Sr1 143.9(2) . 2_655
O4 Sr1 O5 Sr1 -117.15(16) 2_645 2_655
O1W Sr1 O5 Sr1 -173.13(12) . 2_655
O1W Sr1 O5 Sr1 -41.59(14) 2_655 2_655
C15 Sr1 O5 Sr1 150.4(4) . 2_655
Sr1 Sr1 O5 Sr1 -126.16(10) 2_645 2_655
O5 Sr1 O6 C15 -123.9(4) 2_645 .
O1 Sr1 O6 C15 145.3(4) . .
O4 Sr1 O6 C15 68.9(4) . .
O4 Sr1 O6 C15 -67.0(4) 2_645 .
O1W Sr1 O6 C15 -134.3(4) . .
O1W Sr1 O6 C15 1.0(4) 2_655 .
O5 Sr1 O6 C15 6.6(4) . .
Sr1 Sr1 O6 C15 28.7(4) 2_655 .
Sr1 Sr1 O6 C15 -103.1(4) 2_645 .
O7 Sr2 O7 C22 -126.4(3) 2_545 .
O3 Sr2 O7 C22 60.4(4) 2_545 .
O2 Sr2 O7 C22 118.9(4) 2 .
O8 Sr2 O7 C22 6.4(3) . .
O2 Sr2 O7 C22 -92.4(4) . .
O2W Sr2 O7 C22 -36.5(4) 2_545 .
O2W Sr2 O7 C22 -167.9(4) . .
Sr2 Sr2 O7 C22 150.9(4) 2 .
Sr2 Sr2 O7 C22 -83.2(4) 2_545 .
O7 Sr2 O7 Sr2 82.7(3) 2_545 2
O3 Sr2 O7 Sr2 -90.52(19) 2_545 2
O2 Sr2 O7 Sr2 -32.02(13) 2 2
O8 Sr2 O7 Sr2 -144.5(2) . 2
O2 Sr2 O7 Sr2 116.72(16) . 2
O2W Sr2 O7 Sr2 172.58(13) 2_545 2
O2W Sr2 O7 Sr2 41.17(14) . 2
C22 Sr2 O7 Sr2 -150.9(4) . 2
Sr2 Sr2 O7 Sr2 125.88(10) 2_545 2
O7 Sr2 O8 C22 123.3(4) 2_545 .
O3 Sr2 O8 C22 -144.0(4) 2_545 .
O2 Sr2 O8 C22 -68.3(4) 2 .
O2 Sr2 O8 C22 67.1(4) . .
O2W Sr2 O8 C22 134.3(4) 2_545 .
O2W Sr2 O8 C22 -0.6(4) . .
O7 Sr2 O8 C22 -6.4(4) . .
Sr2 Sr2 O8 C22 -28.1(4) 2 .
Sr2 Sr2 O8 C22 103.3(4) 2_545 .
Sr2 O2 C1 O1 86.1(8) 2_545 .
Sr2 O2 C1 O1 -73.9(7) . .
Sr2 O2 C1 C2 -95.9(7) 2_545 .
Sr2 O2 C1 C2 104.0(6) . .
Sr1 O1 C1 O2 -65.9(12) . .
Sr1 O1 C1 C2 116.2(9) . .
O2 C1 C2 C3 -2.0(9) . .
O1 C1 C2 C3 176.1(6) . .
O2 C1 C2 C7 -179.7(7) . .
O1 C1 C2 C7 -1.6(10) . .
C7 C2 C3 C4 -0.7(10) . .
C1 C2 C3 C4 -178.5(6) . .
C2 C3 C4 C5 0.5(10) . .
C3 C4 C5 C6 0.1(11) . .
C4 C5 C6 C7 -0.6(12) . .
C5 C6 C7 C2 0.3(13) . .
C3 C2 C7 C6 0.3(11) . .
C1 C2 C7 C6 178.1(7) . .
Sr2 O3 C8 O4 61.4(12) 2 .
Sr2 O3 C8 C9 -121.9(8) 2 .
Sr1 O4 C8 O3 -86.6(8) . .
Sr1 O4 C8 O3 73.9(8) 2_655 .
Sr1 O4 C8 C9 96.6(7) . .
Sr1 O4 C8 C9 -102.9(6) 2_655 .
O3 C8 C9 C10 -176.9(6) . .
O4 C8 C9 C10 0.0(9) . .
O3 C8 C9 C14 2.5(10) . .
O4 C8 C9 C14 179.4(7) . .
C14 C9 C10 C11 -0.6(11) . .
C8 C9 C10 C11 178.8(6) . .
C9 C10 C11 C12 0.5(10) . .
C10 C11 C12 C13 -0.7(11) . .
C11 C12 C13 C14 1.0(12) . .
C12 C13 C14 C9 -1.1(13) . .
C10 C9 C14 C13 0.9(12) . .
C8 C9 C14 C13 -178.5(8) . .
Sr1 O6 C15 O5 -12.8(7) . .
Sr1 O6 C15 C16 164.3(5) . .
Sr1 O5 C15 O6 -93.0(9) 2_655 .
Sr1 O5 C15 O6 12.0(6) . .
Sr1 O5 C15 C16 89.9(9) 2_655 .
Sr1 O5 C15 C16 -165.1(5) . .
Sr1 O5 C15 Sr1 -105.0(8) 2_655 .
O5 Sr1 C15 O6 98.5(5) 2_645 .
O1 Sr1 C15 O6 -36.8(4) . .
O4 Sr1 C15 O6 -110.9(4) . .
O4 Sr1 C15 O6 110.2(4) 2_645 .
O1W Sr1 C15 O6 44.5(4) . .
O1W Sr1 C15 O6 -179.1(4) 2_655 .
O5 Sr1 C15 O6 -168.0(6) . .
Sr1 Sr1 C15 O6 -147.3(4) 2_655 .
Sr1 Sr1 C15 O6 84.9(4) 2_645 .
O5 Sr1 C15 O5 -93.5(4) 2_645 .
O1 Sr1 C15 O5 131.2(4) . .
O4 Sr1 C15 O5 57.1(4) . .
O6 Sr1 C15 O5 168.0(6) . .
O4 Sr1 C15 O5 -81.8(4) 2_645 .
O1W Sr1 C15 O5 -147.5(4) . .
O1W Sr1 C15 O5 -11.0(4) 2_655 .
Sr1 Sr1 C15 O5 20.7(3) 2_655 .
Sr1 Sr1 C15 O5 -107.0(3) 2_645 .
O5 Sr1 C15 C16 16(2) 2_645 .
O1 Sr1 C15 C16 -119.7(18) . .
O4 Sr1 C15 C16 166.2(19) . .
O6 Sr1 C15 C16 -82.9(19) . .
O4 Sr1 C15 C16 27.3(18) 2_645 .
O1W Sr1 C15 C16 -38.4(19) . .
O1W Sr1 C15 C16 98.1(18) 2_655 .
O5 Sr1 C15 C16 109.1(19) . .
Sr1 Sr1 C15 C16 129.8(19) 2_655 .
Sr1 Sr1 C15 C16 2.0(19) 2_645 .
O6 C15 C16 C21 3.2(9) . .
O5 C15 C16 C21 -179.6(6) . .
Sr1 C15 C16 C21 78(2) . .
O6 C15 C16 C17 -172.8(6) . .
O5 C15 C16 C17 4.4(9) . .
Sr1 C15 C16 C17 -97.8(19) . .
C21 C16 C17 C18 -0.5(10) . .
C15 C16 C17 C18 175.5(6) . .
C16 C17 C18 C19 1.0(10) . .
C17 C18 C19 C20 -0.3(11) . .
C18 C19 C20 C21 -0.7(11) . .
C17 C16 C21 C20 -0.6(10) . .
C15 C16 C21 C20 -176.5(6) . .
C19 C20 C21 C16 1.2(11) . .
Sr2 O8 C22 O7 12.5(7) . .
Sr2 O8 C22 C23 -165.1(5) . .
Sr2 O7 C22 O8 94.7(9) 2 .
Sr2 O7 C22 O8 -11.9(6) . .
Sr2 O7 C22 C23 -87.7(9) 2 .
Sr2 O7 C22 C23 165.6(5) . .
Sr2 O7 C22 Sr2 106.6(8) 2 .
O7 Sr2 C22 O8 -98.2(5) 2_545 .
O3 Sr2 C22 O8 38.5(4) 2_545 .
O2 Sr2 C22 O8 111.6(4) 2 .
O2 Sr2 C22 O8 -109.9(4) . .
O2W Sr2 C22 O8 -44.3(4) 2_545 .
O2W Sr2 C22 O8 179.4(4) . .
O7 Sr2 C22 O8 168.4(6) . .
Sr2 Sr2 C22 O8 148.0(4) 2 .
Sr2 Sr2 C22 O8 -84.6(4) 2_545 .
O7 Sr2 C22 O7 93.5(4) 2_545 .
O3 Sr2 C22 O7 -129.9(4) 2_545 .
O2 Sr2 C22 O7 -56.7(4) 2 .
O8 Sr2 C22 O7 -168.4(6) . .
O2 Sr2 C22 O7 81.7(4) . .
O2W Sr2 C22 O7 147.3(4) 2_545 .
O2W Sr2 C22 O7 11.1(4) . .
Sr2 Sr2 C22 O7 -20.4(3) 2 .
Sr2 Sr2 C22 O7 107.0(4) 2_545 .
O7 Sr2 C22 C23 -12(2) 2_545 .
O3 Sr2 C22 C23 124.6(19) 2_545 .
O2 Sr2 C22 C23 -162(2) 2 .
O8 Sr2 C22 C23 86(2) . .
O2 Sr2 C22 C23 -23.8(19) . .
O2W Sr2 C22 C23 42(2) 2_545 .
O2W Sr2 C22 C23 -94.4(19) . .
O7 Sr2 C22 C23 -105(2) . .
Sr2 Sr2 C22 C23 -126(2) 2 .
Sr2 Sr2 C22 C23 2(2) 2_545 .
O8 C22 C23 C24 -2.7(9) . .
O7 C22 C23 C24 179.7(6) . .
Sr2 C22 C23 C24 -81(2) . .
O8 C22 C23 C28 174.3(6) . .
O7 C22 C23 C28 -3.4(9) . .
Sr2 C22 C23 C28 96(2) . .
C28 C23 C24 C25 0.2(10) . .
C22 C23 C24 C25 177.2(6) . .
C23 C24 C25 C26 0.7(10) . .
C24 C25 C26 C27 -2.0(11) . .
C25 C26 C27 C28 2.5(11) . .
C26 C27 C28 C23 -1.5(10) . .
C24 C23 C28 C27 0.1(10) . .
C22 C23 C28 C27 -176.8(6) . .
